data_1100527
loop_
_publ_author_name
'Baskaran, Subramanian'
'Aurich, Hans G\"unter'
'Biesemeier, Frank'
'Harms, Klaus'

_publ_section_title
;
 Effect of the substitution pattern on the oxidation of the isoxazolidine
 moiety in bi- and tricyclic compounds
;
_journal_coden_ASTM TETRAB
_journal_issue 40
_journal_name_full Tetrahedron
_journal_page_first 12249
_journal_page_last 12264
_journal_paper_doi 10.1016/s0040-4020(98)00765-0
_journal_volume 54
_journal_year 1998
_chemical_formula_sum 'C16 H23 N O3'
_space_group_IT_number 2
_symmetry_cell_setting triclinic
_symmetry_Int_Tables_number 2
_symmetry_space_group_name_Hall '-P 1'
_symmetry_space_group_name_H-M 'P -1'
_cell_angle_alpha 62.66(1)
_cell_angle_beta 62.74(1)
_cell_angle_gamma 84.28(1)
_cell_formula_units_Z 4
_cell_length_a 12.116(2)
_cell_length_b 12.443(1)
_cell_length_c 12.749(1)
_cod_original_formula_sum 'C16 H23 N1 O3'
_cod_database_code 1100527

loop_
_symmetry_equiv_pos_site_id
_symmetry_equiv_pos_as_xyz
1 x,y,z
2 -x,-y,-z

loop_
_atom_site_label
_atom_site_type_symbol
_atom_site_fract_x
_atom_site_fract_y
_atom_site_fract_z
C1 C 0.07569(16) 0.84497(15) 0.38763(16)
N1 N 0.12051(13) 0.81032(13) 0.28044(13)
O1 O 0.21456(11) 0.91222(11) 0.16585(11)
C2 C 0.1678(2) 1.02119(17) 0.17327(19)
C3 C 0.10769(19) 0.98527(16) 0.32068(18)
C4 C 0.1970(2) 1.00189(17) 0.3679(2)
O2 O 0.16939(13) 0.89286(11) 0.48954(12)
C5 C 0.15029(16) 0.79624(15) 0.46572(17)
C6 C 0.09324(15) 0.67741(15) 0.59717(16)
O3 O 0.30497(11) 0.62540(12) 0.56554(13)
C7 C 0.18697(17) 0.64090(17) 0.65330(17)
C8 C 0.06626(17) 0.57754(16) 0.57059(18)
C9 C -0.02646(17) 0.69259(18) 0.70290(18)
C10 C 0.02257(16) 0.79659(17) 0.24829(17)
C11 C 0.06797(16) 0.75229(16) 0.14575(16)
C12 C 0.00133(19) 0.76911(19) 0.07608(19)
C13 C 0.0369(2) 0.7234(2) -0.0133(2)
C14 C 0.1396(2) 0.6613(2) -0.0356(2)
C15 C 0.20615(19) 0.64481(18) 0.03278(19)
C16 C 0.17031(17) 0.68950(16) 0.12330(17)
C17 C 0.42442(16) 0.15391(15) 0.60819(16)
N2 N 0.37891(13) 0.19322(13) 0.71231(13)
O4 O 0.27790(11) 0.09673(11) 0.82511(11)
C18 C 0.3201(2) -0.01680(17) 0.82663(19)
C19 C 0.39346(19) 0.01331(16) 0.68018(18)
C20 C 0.3178(2) -0.00968(18) 0.6222(2)
O5 O 0.34484(13) 0.09994(12) 0.50093(12)
C21 C 0.34824(16) 0.19554(16) 0.53200(17)
C22 C 0.39250(16) 0.32035(16) 0.40677(17)
O6 O 0.30673(12) 0.40836(12) 0.56192(13)
C23 C 0.41114(16) 0.41643(16) 0.44200(17)
C24 C 0.51700(18) 0.32085(18) 0.29412(18)
C25 C 0.29212(19) 0.3505(2) 0.3605(2)
C26 C 0.47585(16) 0.20082(17) 0.74875(17)
C27 C 0.43373(16) 0.24501(16) 0.85094(17)
C28 C 0.50081(19) 0.2220(2) 0.9216(2)
C29 C 0.4692(2) 0.2657(2) 1.0122(2)
C30 C 0.3698(2) 0.3317(2) 1.0351(2)
C31 C 0.30314(19) 0.35430(18) 0.96617(19)
C32 C 0.33494(17) 0.31167(17) 0.87456(17)
H1 H -0.01630 0.81790 0.44810
H2 H 0.10530 1.04580 0.13970
H3 H 0.23700 1.08960 0.12050
H4 H 0.03100 1.02490 0.34850
H5 H 0.28530 1.01280 0.30070
H6 H 0.18290 1.07420 0.38350
H7 H 0.23410 0.78400 0.40620
H8 H 0.300(3) 0.552(3) 0.568(3)
H9 H 0.20000 0.70450 0.67420
H10 H 0.15030 0.56350 0.73790
H11 H -0.00170 0.59610 0.54610
H12 H 0.04130 0.49860 0.65130
H13 H 0.14190 0.57390 0.49740
H14 H -0.08690 0.72230 0.66820
H15 H -0.00620 0.75160 0.72460
H16 H -0.06290 0.61360 0.78360
H17 H -0.00730 0.87630 0.21450
H18 H -0.04940 0.73800 0.33080
H19 H -0.06890 0.81230 0.09010
H20 H -0.00950 0.73460 -0.05980
H21 H 0.16410 0.63020 -0.09750
H22 H 0.27700 0.60250 0.01770
H23 H 0.21640 0.67700 0.17050
H24 H 0.51620 0.18160 0.54660
H25 H 0.24790 -0.08110 0.87460
H26 H 0.37440 -0.04530 0.87050
H27 H 0.47130 -0.02640 0.66210
H28 H 0.34320 -0.08000 0.60410
H29 H 0.22700 -0.02710 0.68520
H30 H 0.26070 0.19640 0.59550
H31 H 0.310(2) 0.344(2) 0.629(3)
H32 H 0.48780 0.40650 0.45320
H33 H 0.42390 0.49870 0.36720
H34 H 0.54420 0.40250 0.21690
H35 H 0.50580 0.26110 0.26850
H36 H 0.58070 0.29930 0.32490
H37 H 0.32160 0.42770 0.27740
H38 H 0.21490 0.35810 0.42930
H39 H 0.27530 0.28490 0.34520
H40 H 0.55030 0.25680 0.66730
H41 H 0.50150 0.11900 0.78400
H42 H 0.56870 0.17590 0.90740
H43 H 0.51620 0.25030 1.05920
H44 H 0.34780 0.36120 1.09800
H45 H 0.23470 0.39950 0.98150
H46 H 0.28830 0.32840 0.82710

loop_
_atom_type_symbol
_atom_type_radius_bond
C 0.68
H 0.23
N 0.68
O 0.68
